data_2016177
loop_
_publ_author_name
'Gubanov, Alexander I.'
'Kuratieva, Natalia V.'

_publ_section_title
;
 Double complexes [Co(NH~3~)~5~(H~2~O)]~2~[Zr~3~F~18~]&#x00B7;6H~2~O
 and [Co(NH~3~)~6~]~2~[Zr~3~F~18~]&#x00B7;6H~2~O
;
_journal_coeditor_code BC3047
_journal_issue 10
_journal_name_full 'Acta Crystallographica Section C'
_journal_page_first i83
_journal_page_last i85
_journal_paper_doi 10.1107/S010827010704108X
_journal_volume 63
_journal_year 2007
_chemical_formula_iupac '[Co (N H3)5 (H2 O)]2 [Zr3 F18] , 6H2 O'
_chemical_formula_moiety '2Co1 H17 N5 O1 3+ , Zr3 F18 6- , 6H2 O'
_chemical_formula_sum 'Co2 F18 H46 N10 O8 Zr3'
_chemical_formula_weight 1047.99
_chemical_name_systematic
;
tetra-\m~2~-fluorido-tetradecafluoridotrizirconium(IV)
hexahydrate
;
_space_group_IT_number 72
_symmetry_cell_setting orthorhombic
_symmetry_space_group_name_Hall '-I 2 2c'
_symmetry_space_group_name_H-M 'I b a m'
_atom_sites_solution_hydrogens geom
_atom_sites_solution_primary direct
_atom_sites_solution_secondary difmap
_audit_creation_method SHELXL97
_cell_angle_alpha 90.00
_cell_angle_beta 90.00
_cell_angle_gamma 90.00
_cell_formula_units_Z 4
_cell_length_a 16.1440(4)
_cell_length_b 12.7191(3)
_cell_length_c 14.6859(3)
_cell_measurement_reflns_used 4145
_cell_measurement_temperature 293(2)
_cell_measurement_theta_max 30.42
_cell_measurement_theta_min 3.20
_cell_volume 3015.56(12)
_computing_cell_refinement 'SAINT (Bruker, 2004)'
_computing_data_collection 'APEX2 (Bruker, 2004)'
_computing_data_reduction SAINT
_computing_molecular_graphics SHELXTL
_computing_publication_material SHELXTL
_computing_structure_refinement SHELXTL
_computing_structure_solution 'SHELXTL (Bruker, 2004)'
_diffrn_ambient_temperature 293(2)
_diffrn_detector_area_resol_mean 25
_diffrn_measured_fraction_theta_full 1.000
_diffrn_measured_fraction_theta_max 1.000
_diffrn_measurement_device_type 'Bruker Nonius X8 APEX CCD area-detector'
_diffrn_measurement_method \f
_diffrn_radiation_monochromator graphite
_diffrn_radiation_type MoK\a
_diffrn_radiation_wavelength 0.71073
_diffrn_reflns_av_R_equivalents 0.0332
_diffrn_reflns_av_sigmaI/netI 0.0217
_diffrn_reflns_limit_h_max 18
_diffrn_reflns_limit_h_min -20
_diffrn_reflns_limit_k_max 15
_diffrn_reflns_limit_k_min -15
_diffrn_reflns_limit_l_max 15
_diffrn_reflns_limit_l_min -18
_diffrn_reflns_number 10490
_diffrn_reflns_theta_full 25.00
_diffrn_reflns_theta_max 26.37
_diffrn_reflns_theta_min 2.04
_diffrn_standards_decay_% 0
_diffrn_standards_number 0
_exptl_absorpt_coefficient_mu 2.234
_exptl_absorpt_correction_T_max 0.7754
_exptl_absorpt_correction_T_min 0.7026
_exptl_absorpt_correction_type multi-scan
_exptl_absorpt_process_details '(SADABS; Bruker, 2004)'
_exptl_crystal_colour purple
_exptl_crystal_density_diffrn 2.308
_exptl_crystal_density_method 'not measured'
_exptl_crystal_description prism
_exptl_crystal_F_000 2064
_exptl_crystal_size_max 0.17
_exptl_crystal_size_mid 0.12
_exptl_crystal_size_min 0.12
_refine_diff_density_max 1.517
_refine_diff_density_min -2.365
_refine_ls_extinction_coef 0
_refine_ls_extinction_method none
_refine_ls_goodness_of_fit_ref 1.113
_refine_ls_hydrogen_treatment constr
_refine_ls_matrix_type full
_refine_ls_number_parameters 113
_refine_ls_number_reflns 1614
_refine_ls_number_restraints 6
_refine_ls_restrained_S_all 1.165
_refine_ls_R_factor_all 0.0515
_refine_ls_R_factor_gt 0.0473
_refine_ls_shift/su_max 0.000
_refine_ls_shift/su_mean 0.000
_refine_ls_structure_factor_coef Fsqd
_refine_ls_weighting_details 'calc w = 1/[\s^2^(Fo^2^)+(0.0395P)^2^+40.5555P] where P=(Fo^2^+2Fc^2^)/3'
_refine_ls_weighting_scheme calc
_refine_ls_wR_factor_gt 0.1070
_refine_ls_wR_factor_ref 0.1094
_reflns_number_gt 1460
_reflns_number_total 1614
_reflns_threshold_expression I>2\s(I)
_cod_data_source_file bc3047.cif
_cod_data_source_block I
_cod_depositor_comments
;
The following automatic conversions were performed:
'_geom_bond_publ_flag' value 'Yes' changed to 'yes' according to
'/home/saulius/struct/CIF-dictionaries/cif_core.dic' dictionary named
'cif_core.dic' version 2.4.1 from 2010-06-29 (11
times).

'_geom_bond_publ_flag' value 'No' changed to 'no' according to
'/home/saulius/struct/CIF-dictionaries/cif_core.dic' dictionary named
'cif_core.dic' version 2.4.1 from 2010-06-29 (12 times).

Automatic conversion script
Id: cif_fix_enum 1527 2010-12-29 10:47:43Z saulius 

The following automatic conversions were performed:

'_geom_bond_publ_flag' value 'Yes' changed to 'yes' according to
/home/saulius/struct/CIF-dictionaries/cif_core.dic dictionary named
'cif_core.dic' version 2.4.1 from 2010-06-29 (11
times).

'_geom_bond_publ_flag' value 'No' changed to 'no' according
to /home/saulius/struct/CIF-dictionaries/cif_core.dic dictionary
named 'cif_core.dic' version 2.4.1 from 2010-06-29 (12 times).

Automatic conversion script
Id: cif_fix_values 1715 2011-07-08 13:25:40Z adriana 
;
_cod_database_code 2016177
_cod_database_fobs_code 2016177

loop_
_symmetry_equiv_pos_as_xyz
'x, y, z'
'-x, -y, z'
'x, -y, -z+1/2'
'-x, y, -z+1/2'
'x+1/2, y+1/2, z+1/2'
'-x+1/2, -y+1/2, z+1/2'
'x+1/2, -y+1/2, -z+1'
'-x+1/2, y+1/2, -z+1'
'-x, -y, -z'
'x, y, -z'
'-x, y, z-1/2'
'x, -y, z-1/2'
'-x+1/2, -y+1/2, -z+1/2'
'x+1/2, y+1/2, -z+1/2'
'-x+1/2, y+1/2, z'
'x+1/2, -y+1/2, z'

loop_
_atom_site_type_symbol
_atom_site_label
_atom_site_fract_x
_atom_site_fract_y
_atom_site_fract_z
_atom_site_U_iso_or_equiv
_atom_site_adp_type
_atom_site_calc_flag
_atom_site_refinement_flags
_atom_site_occupancy
Zr Zr1 0.22644(4) 0.0000 0.2500 0.0240(2) Uani d S 1
Zr Zr2 0.0000 0.0000 0.2500 0.0141(2) Uani d S 1
F F1 0.3523(4) 0.0000 0.2500 0.081(2) Uani d SU 1
F F2 0.2598(3) 0.0840(4) 0.3629(3) 0.0582(12) Uani d . 1
F F3 0.2278(2) 0.1295(3) 0.1733(3) 0.0533(11) Uani d . 1
F F4 0.11569(18) 0.0662(3) 0.3054(2) 0.0301(8) Uani d . 1
F F5 0.0336(2) 0.1056(3) 0.1546(3) 0.0485(11) Uani d . 1
Co Co1 0.38985(6) 0.21269(8) 0.0000 0.0169(2) Uani d S 1
O O1 0.5048(4) 0.1662(6) 0.0000 0.0411(16) Uani d S 1
N N1 0.4227(5) 0.3602(6) 0.0000 0.0375(18) Uani d S 1
H H11 0.3845 0.3981 -0.0287 0.056 Uiso calc PR 0.50
H H12 0.4711 0.3670 -0.0284 0.056 Uiso calc PR 0.50
H H13 0.4276 0.3827 0.0571 0.056 Uiso calc PR 0.50
N N2 0.3916(3) 0.2137(4) 0.1332(3) 0.0282(10) Uani d . 1
H H21 0.3941 0.2797 0.1530 0.042 Uiso calc R 1
H H22 0.4356 0.1783 0.1529 0.042 Uiso calc R 1
H H23 0.3457 0.1834 0.1542 0.042 Uiso calc R 1
N N3 0.3588(5) 0.0630(6) 0.0000 0.0395(18) Uani d S 1
H H31 0.3152 0.0534 0.0362 0.059 Uiso calc PR 0.50
H H32 0.4011 0.0247 0.0202 0.059 Uiso calc PR 0.50
H H33 0.3460 0.0432 -0.0564 0.059 Uiso calc PR 0.50
N N4 0.2759(4) 0.2536(7) 0.0000 0.0377(18) Uani d S 1
H H41 0.2637 0.2845 0.0527 0.057 Uiso calc PR 0.50
H H42 0.2442 0.1970 -0.0072 0.057 Uiso calc PR 0.50
H H43 0.2668 0.2984 -0.0455 0.057 Uiso calc PR 0.50
O O1W 0.0949(3) 0.3024(4) 0.1454(4) 0.0521(13) Uani d . 1
O O3W 0.1502(7) 0.0831(10) 0.0000 0.035(3) Uani d SP 0.50
O O2W 0.0000 0.5000 0.1695(10) 0.053(4) Uani d SP 0.50

loop_
_atom_site_aniso_label
_atom_site_aniso_U_11
_atom_site_aniso_U_22
_atom_site_aniso_U_33
_atom_site_aniso_U_12
_atom_site_aniso_U_13
_atom_site_aniso_U_23
Zr1 0.0129(3) 0.0226(4) 0.0365(5) 0.000 0.000 -0.0070(3)
Zr2 0.0135(4) 0.0158(4) 0.0132(4) 0.000 0.000 0.000
F1 0.039(3) 0.088(4) 0.115(4) 0.000 0.000 -0.032(4)
F2 0.041(2) 0.070(3) 0.063(3) 0.002(2) -0.025(2) -0.027(2)
F3 0.047(2) 0.042(2) 0.071(3) -0.0114(18) 0.017(2) 0.018(2)
F4 0.0182(15) 0.0365(18) 0.0356(18) 0.0023(13) -0.0026(13) -0.0180(15)
F5 0.0219(17) 0.065(3) 0.059(2) -0.0110(17) -0.0049(17) 0.046(2)
Co1 0.0187(5) 0.0186(5) 0.0134(5) -0.0021(4) 0.000 0.000
O1 0.029(3) 0.064(4) 0.031(3) 0.017(3) 0.000 0.000
N1 0.058(5) 0.031(4) 0.024(4) -0.022(4) 0.000 0.000
N2 0.034(3) 0.030(2) 0.020(2) -0.002(2) 0.001(2) 0.005(2)
N3 0.061(5) 0.025(4) 0.032(4) -0.010(4) 0.000 0.000
N4 0.029(4) 0.057(5) 0.028(4) 0.007(4) 0.000 0.000
O1W 0.047(3) 0.051(3) 0.057(3) -0.013(2) -0.022(2) 0.003(3)
O3W 0.030(6) 0.056(8) 0.017(5) -0.021(6) 0.000 0.000
O2W 0.049(8) 0.056(9) 0.054(9) 0.013(7) 0.000 0.000

loop_
_atom_type_symbol
_atom_type_description
_atom_type_scat_dispersion_real
_atom_type_scat_dispersion_imag
_atom_type_scat_source
Co Co 0.3494 0.9721 'International Tables Vol C Tables 4.2.6.8 and 6.1.1.4'
F F 0.0171 0.0103 'International Tables Vol C Tables 4.2.6.8 and 6.1.1.4'
H H 0.0000 0.0000 'International Tables Vol C Tables 4.2.6.8 and 6.1.1.4'
N N 0.0061 0.0033 'International Tables Vol C Tables 4.2.6.8 and 6.1.1.4'
O O 0.0106 0.0060 'International Tables Vol C Tables 4.2.6.8 and 6.1.1.4'
Zr Zr -2.9673 0.5597 'International Tables Vol C Tables 4.2.6.8 and 6.1.1.4'

loop_
_geom_angle_atom_site_label_1
_geom_angle_atom_site_label_2
_geom_angle_atom_site_label_3
_geom_angle_site_symmetry_1
_geom_angle_site_symmetry_3
_geom_angle
F3 Zr1 F3 3 . 178.7(2)
F3 Zr1 F1 3 . 89.36(11)
F3 Zr1 F1 . . 89.36(11)
F3 Zr1 F2 3 . 88.32(19)
F3 Zr1 F2 . . 91.34(19)
F1 Zr1 F2 . . 74.74(12)
F3 Zr1 F2 3 3 91.35(19)
F3 Zr1 F2 . 3 88.32(19)
F1 Zr1 F2 . 3 74.74(12)
F2 Zr1 F2 . 3 149.5(2)
F3 Zr1 F4 3 3 84.22(15)
F3 Zr1 F4 . 3 96.87(16)
F1 Zr1 F4 . 3 146.77(8)
F2 Zr1 F4 . 3 137.29(15)
F2 Zr1 F4 3 3 72.87(14)
F3 Zr1 F4 3 . 96.87(16)
F3 Zr1 F4 . . 84.22(15)
F1 Zr1 F4 . . 146.78(8)
F2 Zr1 F4 . . 72.87(14)
F2 Zr1 F4 3 . 137.29(15)
F4 Zr1 F4 3 . 66.45(16)
F3 Zr1 Zr2 3 . 90.64(11)
F3 Zr1 Zr2 . . 90.64(11)
F1 Zr1 Zr2 . . 180.0
F2 Zr1 Zr2 . . 105.26(12)
F2 Zr1 Zr2 3 . 105.26(12)
F4 Zr1 Zr2 3 . 33.23(8)
F4 Zr1 Zr2 . . 33.22(8)
F5 Zr2 F5 2 4 148.78(19)
F5 Zr2 F5 2 3 96.4(3)
F5 Zr2 F5 4 3 91.9(3)
F5 Zr2 F5 2 . 91.9(3)
F5 Zr2 F5 4 . 96.4(3)
F5 Zr2 F5 3 . 148.78(19)
F5 Zr2 F4 2 . 137.66(12)
F5 Zr2 F4 4 . 73.54(12)
F5 Zr2 F4 3 . 76.69(15)
F5 Zr2 F4 . . 76.95(14)
F5 Zr2 F4 2 2 76.95(14)
F5 Zr2 F4 4 2 76.70(15)
F5 Zr2 F4 3 2 73.54(12)
F5 Zr2 F4 . 2 137.66(12)
F4 Zr2 F4 . 2 136.67(18)
F5 Zr2 F4 2 4 76.70(15)
F5 Zr2 F4 4 4 76.95(14)
F5 Zr2 F4 3 4 137.66(12)
F5 Zr2 F4 . 4 73.55(12)
F4 Zr2 F4 . 4 135.10(17)
F4 Zr2 F4 2 4 64.17(15)
F5 Zr2 F4 2 3 73.54(12)
F5 Zr2 F4 4 3 137.66(12)
F5 Zr2 F4 3 3 76.95(14)
F5 Zr2 F4 . 3 76.69(15)
F4 Zr2 F4 . 3 64.17(15)
F4 Zr2 F4 2 3 135.10(17)
F4 Zr2 F4 4 3 136.67(18)
F5 Zr2 Zr1 2 . 105.61(10)
F5 Zr2 Zr1 4 . 105.61(10)
F5 Zr2 Zr1 3 . 74.39(10)
F5 Zr2 Zr1 . . 74.39(10)
F4 Zr2 Zr1 . . 32.09(8)
F4 Zr2 Zr1 2 . 147.91(8)
F4 Zr2 Zr1 4 . 147.91(8)
F4 Zr2 Zr1 3 . 32.09(8)
F5 Zr2 Zr1 2 2 74.39(10)
F5 Zr2 Zr1 4 2 74.39(10)
F5 Zr2 Zr1 3 2 105.61(10)
F5 Zr2 Zr1 . 2 105.61(10)
F4 Zr2 Zr1 . 2 147.91(8)
F4 Zr2 Zr1 2 2 32.09(8)
F4 Zr2 Zr1 4 2 32.09(8)
F4 Zr2 Zr1 3 2 147.91(8)
Zr1 Zr2 Zr1 . 2 180.0
Zr1 F4 Zr2 . . 114.69(13)
N4 Co1 O1 . . 178.1(3)
N4 Co1 N1 . . 90.0(4)
O1 Co1 N1 . . 91.9(3)
N4 Co1 N2 . . 90.68(14)
O1 Co1 N2 . . 89.34(14)
N1 Co1 N2 . . 89.42(14)
N4 Co1 N2 . 10 90.68(14)
O1 Co1 N2 . 10 89.34(14)
N1 Co1 N2 . 10 89.43(14)
N2 Co1 N2 . 10 178.2(3)
N4 Co1 N3 . . 91.1(4)
O1 Co1 N3 . . 87.1(3)
N1 Co1 N3 . . 179.0(4)
N2 Co1 N3 . . 90.56(14)
N2 Co1 N3 10 . 90.56(14)
Co1 N1 H11 . . 109.5
Co1 N1 H12 . . 109.5
H11 N1 H12 . . 109.5
Co1 N1 H13 . . 109.5
H11 N1 H13 . . 109.5
H12 N1 H13 . . 109.5
Co1 N2 H21 . . 109.5
Co1 N2 H22 . . 109.5
H21 N2 H22 . . 109.5
Co1 N2 H23 . . 109.5
H21 N2 H23 . . 109.5
H22 N2 H23 . . 109.5
Co1 N3 H31 . . 109.5
Co1 N3 H32 . . 109.5
H31 N3 H32 . . 109.5
Co1 N3 H33 . . 109.5
H31 N3 H33 . . 109.5
H32 N3 H33 . . 109.5
Co1 N4 H41 . . 109.5
Co1 N4 H42 . . 109.5
H41 N4 H42 . . 109.5
Co1 N4 H43 . . 109.5
H41 N4 H43 . . 109.5
H42 N4 H43 . . 109.5

loop_
_geom_bond_atom_site_label_1
_geom_bond_atom_site_label_2
_geom_bond_site_symmetry_2
_geom_bond_distance
_geom_bond_publ_flag
Co1 O1 . 1.947(6) yes
Co1 N1 . 1.949(7) yes
Co1 N2 . 1.956(5) yes
Co1 N3 . 1.969(7) yes
Co1 N4 . 1.911(7) yes
Co1 N2 10 1.956(5) no
Zr1 F1 . 2.032(7) yes
Zr1 F2 . 2.045(4) yes
Zr1 F3 . 1.995(4) yes
Zr1 F3 3 1.995(4) no
Zr1 F4 . 2.137(3) yes
Zr1 F4 3 2.137(3) no
Zr1 F2 3 2.045(4) no
Zr1 Zr2 . 3.6556(7) no
Zr2 F4 . 2.205(3) yes
Zr2 F4 2 2.205(3) no
Zr2 F4 4 2.205(3) no
Zr2 F4 3 2.205(3) no
Zr2 F5 2 2.014(3) no
Zr2 F5 4 2.014(3) no
Zr2 F5 3 2.014(3) no
Zr2 F5 . 2.015(3) yes
Zr2 Zr1 2 3.6556(7) no
N1 H11 . 0.89 ?
N1 H12 . 0.89 ?
N1 H13 . 0.89 ?
N2 H21 . 0.89 ?
N2 H22 . 0.89 ?
N2 H23 . 0.89 ?
N3 H31 . 0.89 ?
N3 H32 . 0.89 ?
N3 H33 . 0.89 ?
N4 H41 . 0.89 ?
N4 H42 . 0.89 ?
N4 H43 . 0.89 ?
